data_4303518
loop_
_publ_author_name
'Andrew D. Schwarz'
'Amber L. Thompson'
'Philip Mountford'

_publ_contact_author
;
 Prof P. Mountford           
 Chemistry Research Laboratory
 Mansfield Road
 Oxford
 OX1 3TA
 UK
;
_publ_contact_author_email Philip.Mountford@chem.ox.ac.uk
_publ_contact_author_phone '+44 1865 285140'
_publ_section_title
;
Sulfonamide-Supported Group 4 Catalysts for the Ring-Opening Polymerization
of \e-Caprolactone and rac-Lactide
;
_journal_name_full 'Inorganic Chemistry'
_journal_page_first 10442
_journal_page_last 10454
_journal_paper_doi 10.1021/ic901524s
_journal_volume 48
_journal_year 2009
_chemical_formula_moiety 'C27 H43 N3 O7 S2 Ti'
_chemical_formula_sum 'C27 H43 N3 O7 S2 Ti'
_chemical_formula_weight 633.66
_chemical_melting_point ?
_chemical_name_systematic
; 
Ti(L_OMe)(OiPr)2
;
_space_group_IT_number 14
_symmetry_cell_setting monoclinic
_symmetry_space_group_name_Hall '-P 2ybc'
_symmetry_space_group_name_H-M 'P 1 21/c 1'
_atom_sites_solution_hydrogens geom
_atom_sites_solution_primary direct
_atom_sites_solution_secondary difmap
_cell_angle_alpha 90.00
_cell_angle_beta 92.733(1)
_cell_angle_gamma 90.00
_cell_formula_units_Z 4
_cell_length_a 9.9927(1)
_cell_length_b 9.6963(1)
_cell_length_c 31.4855(4)
_cell_measurement_reflns_used 12246
_cell_measurement_temperature 150(2)
_cell_measurement_theta_max 27.485
_cell_measurement_theta_min 5.097
_cell_volume 3047.23(6)
_computing_cell_refinement 'HKL Scalepack (Otwinowski & Minor 1997)'
_computing_data_collection 'Collect (Nonius BV, 1997-2000)'
_computing_data_reduction 'HKL Denzo and Scalepack (Otwinowski & Minor 1997)'
_computing_molecular_graphics 'Bruker SHELXTL'
_computing_publication_material 'Bruker SHELXTL'
_computing_structure_refinement 'SHELXL-97 (Sheldrick, 1997)'
_computing_structure_solution 'SHELXS-97 (Sheldrick, 1997)'
_diffrn_ambient_temperature 150(2)
_diffrn_detector_area_resol_mean 9
_diffrn_measured_fraction_theta_full 0.957
_diffrn_measured_fraction_theta_max 0.957
_diffrn_measurement_device_type KappaCCD
_diffrn_measurement_method CCD
_diffrn_radiation_monochromator graphite
_diffrn_radiation_source 'fine-focus sealed tube'
_diffrn_radiation_type MoK\a
_diffrn_radiation_wavelength 0.71073
_diffrn_reflns_av_R_equivalents 0.0199
_diffrn_reflns_av_sigmaI/netI 0.0355
_diffrn_reflns_limit_h_max 12
_diffrn_reflns_limit_h_min -12
_diffrn_reflns_limit_k_max 12
_diffrn_reflns_limit_k_min -12
_diffrn_reflns_limit_l_max 40
_diffrn_reflns_limit_l_min -39
_diffrn_reflns_number 12194
_diffrn_reflns_theta_full 27.46
_diffrn_reflns_theta_max 27.46
_diffrn_reflns_theta_min 5.10
_exptl_absorpt_coefficient_mu 0.466
_exptl_absorpt_correction_T_max 0.8925
_exptl_absorpt_correction_T_min 0.8356
_exptl_absorpt_correction_type multi-scan
_exptl_absorpt_process_details 'DENZO/SCALEPACK (Otwinowski & Minor, 1997)'
_exptl_crystal_colour clear_pale_colourless
_exptl_crystal_density_diffrn 1.381
_exptl_crystal_density_meas ?
_exptl_crystal_density_method .
_exptl_crystal_description block
_exptl_crystal_F_000 1344
_exptl_crystal_size_max 0.40
_exptl_crystal_size_mid 0.25
_exptl_crystal_size_min 0.25
_refine_diff_density_max 0.691
_refine_diff_density_min -0.560
_refine_diff_density_rms 0.053
_refine_ls_extinction_method none
_refine_ls_goodness_of_fit_ref 1.028
_refine_ls_hydrogen_treatment constr
_refine_ls_matrix_type full
_refine_ls_number_parameters 367
_refine_ls_number_reflns 6660
_refine_ls_number_restraints 13
_refine_ls_restrained_S_all 1.270
_refine_ls_R_factor_all 0.0532
_refine_ls_R_factor_gt 0.0400
_refine_ls_shift/su_max 0.000
_refine_ls_shift/su_mean 0.000
_refine_ls_structure_factor_coef Fsqd
_refine_ls_weighting_details 'calc w=1/[\s^2^(Fo^2^)+(0.0350P)^2^+2.7685P] where P=(Fo^2^+2Fc^2^)/3'
_refine_ls_weighting_scheme calc
_refine_ls_wR_factor_gt 0.0922
_refine_ls_wR_factor_ref 0.0980
_reflns_number_gt 5498
_reflns_number_total 6660
_reflns_threshold_expression >2sigma(I)
_cod_data_source_file ic901524s_si_001_6.cif
_cod_data_source_block COMPOUND_13
_cod_depositor_comments
;
The following automatic conversions were performed:
'_symmetry_cell_setting' value 'Monoclinic' changed to 'monoclinic'
according to '/home/saulius/struct/CIF-dictionaries/cif_core.dic'
dictionary named 'cif_core.dic' version 2.4.1 from 2010-06-29.

Automatic conversion script
Id: cif_fix_enum 1527 2010-12-29 10:47:43Z saulius 

The following automatic conversions were performed:

'_chemical_melting_point' value 'not measured' was changed to '?' -
the value is undefined or not given.

Automatic conversion script
Id: cif_fix_values 1646 2011-03-28 12:23:43Z adriana 
;
_cod_database_code 4303518

loop_
_symmetry_equiv_pos_as_xyz
'x, y, z'
'-x, y+1/2, -z+1/2'
'-x, -y, -z'
'x, -y-1/2, z-1/2'

loop_
_atom_site_label
_atom_site_type_symbol
_atom_site_fract_x
_atom_site_fract_y
_atom_site_fract_z
_atom_site_U_iso_or_equiv
_atom_site_adp_type
_atom_site_occupancy
_atom_site_symmetry_multiplicity
_atom_site_calc_flag
_atom_site_refinement_flags
_atom_site_disorder_assembly
_atom_site_disorder_group
Ti1 Ti 0.41183(4) 0.29253(4) 0.130764(13) 0.01901(11) Uani 1 1 d . A .
S1 S 0.65538(7) 0.49544(7) 0.09697(2) 0.03215(17) Uani 1 1 d . A .
S2 S 0.22222(6) 0.02029(6) 0.147503(19) 0.02362(14) Uani 1 1 d . A .
O1 O 0.44397(18) 0.31417(17) 0.18685(6) 0.0291(4) Uani 1 1 d D . .
O2 O 0.51897(17) 0.15935(18) 0.11609(6) 0.0313(4) Uani 1 1 d . . .
O3 O 0.33498(18) 0.30315(17) 0.05990(6) 0.0287(4) Uani 1 1 d . . .
O4 O 0.70467(19) 0.3641(2) 0.08363(7) 0.0408(5) Uani 1 1 d . . .
O5 O 0.6542(2) 0.6060(2) 0.06618(7) 0.0532(6) Uani 1 1 d . . .
O6 O 0.35114(18) -0.03594(18) 0.15961(6) 0.0319(4) Uani 1 1 d . . .
O7 O 0.11366(19) -0.00862(19) 0.17493(6) 0.0324(4) Uani 1 1 d . . .
N1 N 0.5107(2) 0.4750(2) 0.11577(7) 0.0269(5) Uani 1 1 d . . .
N2 N 0.24948(19) 0.4572(2) 0.12494(7) 0.0243(4) Uani 1 1 d . . .
N3 N 0.23614(19) 0.18222(19) 0.13987(6) 0.0219(4) Uani 1 1 d . . .
C1 C 0.4484(6) 0.2498(6) 0.22723(17) 0.0277(13) Uiso 0.50 1 d PD A 1
H1 H 0.4110 0.1542 0.2277 0.033 Uiso 0.50 1 calc PRD A 1
C2 C 0.5752(5) 0.2690(6) 0.25129(19) 0.0360(12) Uiso 0.50 1 d PD A 1
H2A H 0.6479 0.2289 0.2355 0.054 Uiso 0.50 1 calc PR A 1
H2B H 0.5712 0.2232 0.2789 0.054 Uiso 0.50 1 calc PR A 1
H2C H 0.5917 0.3677 0.2556 0.054 Uiso 0.50 1 calc PR A 1
C3 C 0.3737(7) 0.3644(7) 0.2585(2) 0.0454(15) Uiso 0.50 1 d PD A 1
H3A H 0.2956 0.4042 0.2430 0.068 Uiso 0.50 1 calc PR A 1
H3B H 0.4372 0.4380 0.2666 0.068 Uiso 0.50 1 calc PR A 1
H3C H 0.3449 0.3178 0.2841 0.068 Uiso 0.50 1 calc PR A 1
C1A C 0.4002(6) 0.2533(5) 0.22666(16) 0.0246(12) Uiso 0.50 1 d PD A 2
H1A H 0.3396 0.1809 0.2138 0.029 Uiso 0.50 1 calc PRD A 2
C2A C 0.5084(6) 0.1607(7) 0.2436(2) 0.0465(15) Uiso 0.50 1 d PD A 2
H2AA H 0.4827 0.1209 0.2706 0.070 Uiso 0.50 1 calc PR A 2
H2AB H 0.5915 0.2135 0.2482 0.070 Uiso 0.50 1 calc PR A 2
H2AC H 0.5225 0.0865 0.2231 0.070 Uiso 0.50 1 calc PR A 2
C3A C 0.3235(6) 0.3030(7) 0.2498(2) 0.0435(14) Uiso 0.50 1 d PD A 2
H3AA H 0.2323 0.2946 0.2372 0.065 Uiso 0.50 1 calc PR A 2
H3AB H 0.3453 0.4007 0.2542 0.065 Uiso 0.50 1 calc PR A 2
H3AC H 0.3295 0.2548 0.2772 0.065 Uiso 0.50 1 calc PR A 2
C4 C 0.6141(3) 0.0487(3) 0.12137(10) 0.0374(7) Uani 1 1 d . A .
H4 H 0.5689 -0.0304 0.1352 0.045 Uiso 1 1 calc R . .
C5 C 0.6576(3) 0.0017(3) 0.07869(11) 0.0436(7) Uani 1 1 d . . .
H5A H 0.5787 -0.0243 0.0608 0.065 Uiso 1 1 calc R A .
H5B H 0.7172 -0.0781 0.0824 0.065 Uiso 1 1 calc R . .
H5C H 0.7052 0.0768 0.0651 0.065 Uiso 1 1 calc R . .
C6 C 0.7310(3) 0.0940(4) 0.15034(10) 0.0457(8) Uani 1 1 d . . .
H6A H 0.6980 0.1248 0.1776 0.069 Uiso 1 1 calc R A .
H6B H 0.7781 0.1700 0.1370 0.069 Uiso 1 1 calc R . .
H6C H 0.7927 0.0164 0.1552 0.069 Uiso 1 1 calc R . .
C7 C 0.4446(3) 0.6085(3) 0.12465(10) 0.0352(6) Uani 1 1 d . A .
H7A H 0.4268 0.6599 0.0978 0.042 Uiso 1 1 calc R . .
H7B H 0.5038 0.6654 0.1437 0.042 Uiso 1 1 calc R . .
C8 C 0.3144(3) 0.5792(3) 0.14552(9) 0.0316(6) Uani 1 1 d . A .
H8A H 0.3321 0.5611 0.1762 0.038 Uiso 1 1 calc R . .
H8B H 0.2543 0.6601 0.1425 0.038 Uiso 1 1 calc R . .
C9 C 0.1990(3) 0.4884(3) 0.08050(9) 0.0307(6) Uani 1 1 d . A .
H9A H 0.1855 0.5891 0.0775 0.037 Uiso 1 1 calc R . .
H9B H 0.1111 0.4431 0.0752 0.037 Uiso 1 1 calc R . .
C10 C 0.2936(3) 0.4404(3) 0.04750(9) 0.0318(6) Uani 1 1 d . A .
H10A H 0.2477 0.4393 0.0189 0.038 Uiso 1 1 calc R . .
H10B H 0.3721 0.5025 0.0468 0.038 Uiso 1 1 calc R . .
C11 C 0.1367(2) 0.4061(3) 0.14990(9) 0.0283(5) Uani 1 1 d . A .
H11A H 0.0562 0.4636 0.1439 0.034 Uiso 1 1 calc R . .
H11B H 0.1611 0.4120 0.1807 0.034 Uiso 1 1 calc R . .
C12 C 0.1075(2) 0.2580(3) 0.13763(9) 0.0267(5) Uani 1 1 d . A .
H12A H 0.0446 0.2166 0.1574 0.032 Uiso 1 1 calc R . .
H12B H 0.0663 0.2535 0.1084 0.032 Uiso 1 1 calc R . .
C13 C 0.4092(3) 0.2386(3) 0.02739(9) 0.0419(7) Uani 1 1 d . A .
H13A H 0.3589 0.2462 0.0000 0.063 Uiso 1 1 calc R . .
H13B H 0.4233 0.1411 0.0344 0.063 Uiso 1 1 calc R . .
H13C H 0.4961 0.2845 0.0256 0.063 Uiso 1 1 calc R . .
C14 C 0.7602(2) 0.5523(3) 0.14065(9) 0.0269(5) Uani 1 1 d . . .
C15 C 0.8455(2) 0.6640(3) 0.13577(10) 0.0310(6) Uani 1 1 d . A .
H15 H 0.8454 0.7124 0.1095 0.037 Uiso 1 1 calc R . .
C16 C 0.9309(3) 0.7041(3) 0.16972(10) 0.0343(6) Uani 1 1 d . . .
H16 H 0.9893 0.7803 0.1665 0.041 Uiso 1 1 calc R A .
C17 C 0.9321(3) 0.6346(3) 0.20804(9) 0.0349(6) Uani 1 1 d . A .
C18 C 0.8438(3) 0.5252(3) 0.21281(9) 0.0337(6) Uani 1 1 d . . .
H18 H 0.8422 0.4783 0.2393 0.040 Uiso 1 1 calc R A .
C19 C 0.7581(3) 0.4841(3) 0.17923(9) 0.0314(6) Uani 1 1 d . A .
H19 H 0.6982 0.4093 0.1827 0.038 Uiso 1 1 calc R . .
C20 C 1.0286(4) 0.6763(5) 0.24447(12) 0.0657(11) Uani 1 1 d . . .
H20A H 1.1153 0.7006 0.2333 0.098 Uiso 1 1 calc R A .
H20B H 1.0404 0.5991 0.2644 0.098 Uiso 1 1 calc R . .
H20C H 0.9924 0.7559 0.2593 0.098 Uiso 1 1 calc R . .
C21 C 0.1729(2) -0.0542(2) 0.09750(8) 0.0224(5) Uani 1 1 d . . .
C22 C 0.2685(2) -0.1007(2) 0.07039(9) 0.0272(5) Uani 1 1 d . A .
H22 H 0.3610 -0.0903 0.0781 0.033 Uiso 1 1 calc R . .
C23 C 0.2292(3) -0.1620(3) 0.03218(9) 0.0303(6) Uani 1 1 d . . .
H23 H 0.2955 -0.1940 0.0139 0.036 Uiso 1 1 calc R A .
C24 C 0.0941(3) -0.1779(3) 0.02004(8) 0.0281(5) Uani 1 1 d . A .
C25 C 0.0001(3) -0.1273(3) 0.04708(9) 0.0327(6) Uani 1 1 d . . .
H25 H -0.0925 -0.1349 0.0390 0.039 Uiso 1 1 calc R A .
C26 C 0.0379(2) -0.0661(3) 0.08549(8) 0.0295(5) Uani 1 1 d . A .
H26 H -0.0281 -0.0324 0.1036 0.035 Uiso 1 1 calc R . .
C27 C 0.0502(3) -0.2509(3) -0.02047(9) 0.0433(7) Uani 1 1 d . . .
H27A H -0.0318 -0.2079 -0.0326 0.065 Uiso 1 1 calc R A .
H27B H 0.0328 -0.3482 -0.0143 0.065 Uiso 1 1 calc R . .
H27C H 0.1210 -0.2442 -0.0409 0.065 Uiso 1 1 calc R . .

loop_
_atom_site_aniso_label
_atom_site_aniso_U_11
_atom_site_aniso_U_22
_atom_site_aniso_U_33
_atom_site_aniso_U_23
_atom_site_aniso_U_13
_atom_site_aniso_U_12
Ti1 0.0186(2) 0.0189(2) 0.0193(2) 0.00209(15) -0.00178(15) -0.00189(15)
S1 0.0296(3) 0.0394(4) 0.0272(4) 0.0094(3) -0.0014(3) -0.0138(3)
S2 0.0272(3) 0.0229(3) 0.0204(3) 0.0032(2) -0.0031(2) -0.0079(2)
O1 0.0348(10) 0.0280(9) 0.0237(10) 0.0045(7) -0.0086(7) -0.0078(7)
O2 0.0270(9) 0.0298(9) 0.0376(11) 0.0047(8) 0.0067(8) 0.0045(7)
O3 0.0355(10) 0.0282(9) 0.0223(9) 0.0044(7) -0.0004(7) -0.0004(7)
O4 0.0348(10) 0.0510(12) 0.0374(12) -0.0095(9) 0.0112(9) -0.0125(9)
O5 0.0502(13) 0.0665(15) 0.0417(13) 0.0303(11) -0.0107(10) -0.0277(11)
O6 0.0338(10) 0.0263(9) 0.0344(11) 0.0075(7) -0.0115(8) -0.0055(7)
O7 0.0415(10) 0.0346(10) 0.0214(10) 0.0015(7) 0.0044(8) -0.0181(8)
N1 0.0238(10) 0.0238(10) 0.0326(12) 0.0061(8) -0.0039(9) -0.0052(8)
N2 0.0235(10) 0.0216(10) 0.0272(11) 0.0008(8) -0.0051(8) -0.0017(8)
N3 0.0223(10) 0.0214(10) 0.0218(10) 0.0008(8) -0.0015(8) -0.0039(8)
C4 0.0320(14) 0.0334(14) 0.0475(18) 0.0084(12) 0.0103(13) 0.0113(11)
C5 0.0321(15) 0.0455(17) 0.053(2) -0.0105(14) 0.0022(13) 0.0089(13)
C6 0.0399(16) 0.060(2) 0.0367(18) -0.0010(14) -0.0003(13) 0.0186(15)
C7 0.0351(14) 0.0214(12) 0.0479(18) 0.0055(11) -0.0115(12) -0.0064(10)
C8 0.0325(14) 0.0205(12) 0.0409(16) -0.0040(11) -0.0082(12) 0.0011(10)
C9 0.0292(13) 0.0309(13) 0.0312(15) 0.0077(11) -0.0088(11) 0.0002(10)
C10 0.0347(14) 0.0321(13) 0.0277(14) 0.0111(11) -0.0078(11) -0.0025(11)
C11 0.0232(12) 0.0312(13) 0.0303(14) -0.0016(10) 0.0008(10) 0.0032(10)
C12 0.0192(11) 0.0317(13) 0.0291(14) 0.0020(10) -0.0004(9) -0.0031(10)
C13 0.0563(19) 0.0454(17) 0.0241(15) 0.0000(12) 0.0038(13) 0.0072(14)
C14 0.0224(12) 0.0257(12) 0.0325(14) 0.0037(10) -0.0001(10) -0.0041(9)
C15 0.0250(12) 0.0245(12) 0.0435(17) 0.0081(11) 0.0023(11) -0.0052(10)
C16 0.0279(13) 0.0279(13) 0.0474(18) -0.0033(12) 0.0051(12) -0.0103(11)
C17 0.0270(13) 0.0415(15) 0.0363(16) -0.0109(12) 0.0039(11) -0.0089(11)
C18 0.0355(14) 0.0382(15) 0.0274(14) 0.0002(11) 0.0014(11) -0.0082(11)
C19 0.0321(14) 0.0298(13) 0.0324(15) 0.0028(11) 0.0012(11) -0.0115(11)
C20 0.063(2) 0.093(3) 0.040(2) -0.0128(19) -0.0029(17) -0.044(2)
C21 0.0269(12) 0.0197(11) 0.0203(12) 0.0029(9) -0.0004(9) -0.0047(9)
C22 0.0216(12) 0.0260(12) 0.0340(14) 0.0004(10) 0.0009(10) -0.0023(9)
C23 0.0304(13) 0.0303(13) 0.0309(14) -0.0016(10) 0.0086(11) 0.0001(10)
C24 0.0355(14) 0.0276(13) 0.0213(13) -0.0007(10) 0.0019(10) -0.0046(10)
C25 0.0254(13) 0.0456(16) 0.0268(14) -0.0044(11) -0.0023(10) -0.0045(11)
C26 0.0228(12) 0.0398(14) 0.0260(13) -0.0048(11) 0.0031(10) -0.0041(10)
C27 0.0492(18) 0.0521(18) 0.0283(16) -0.0112(13) -0.0004(13) -0.0057(14)

loop_
_atom_type_symbol
_atom_type_description
_atom_type_scat_dispersion_real
_atom_type_scat_dispersion_imag
_atom_type_scat_source
C C 0.0033 0.0016 'International Tables Vol C Tables 4.2.6.8 and 6.1.1.4'
H H 0.0000 0.0000 'International Tables Vol C Tables 4.2.6.8 and 6.1.1.4'
N N 0.0061 0.0033 'International Tables Vol C Tables 4.2.6.8 and 6.1.1.4'
O O 0.0106 0.0060 'International Tables Vol C Tables 4.2.6.8 and 6.1.1.4'
S S 0.1246 0.1234 'International Tables Vol C Tables 4.2.6.8 and 6.1.1.4'
Ti Ti 0.2776 0.4457 'International Tables Vol C Tables 4.2.6.8 and 6.1.1.4'

loop_
_geom_angle_atom_site_label_1
_geom_angle_atom_site_label_2
_geom_angle_atom_site_label_3
_geom_angle
_geom_angle_site_symmetry_1
_geom_angle_site_symmetry_3
_geom_angle_publ_flag
O2 Ti1 O1 105.24(9) . . ?
O2 Ti1 N3 100.77(8) . . ?
O1 Ti1 N3 92.12(8) . . ?
O2 Ti1 N1 105.24(8) . . ?
O1 Ti1 N1 93.38(8) . . ?
N3 Ti1 N1 150.92(8) . . ?
O2 Ti1 N2 159.50(9) . . ?
O1 Ti1 N2 95.21(8) . . ?
N3 Ti1 N2 76.69(7) . . ?
N1 Ti1 N2 74.39(8) . . ?
O2 Ti1 O3 87.58(8) . . ?
O1 Ti1 O3 167.18(7) . . ?
N3 Ti1 O3 85.02(7) . . ?
N1 Ti1 O3 83.34(7) . . ?
N2 Ti1 O3 71.97(7) . . ?
O4 S1 O5 116.99(14) . . ?
O4 S1 N1 109.09(11) . . ?
O5 S1 N1 111.17(13) . . ?
O4 S1 C14 107.71(12) . . ?
O5 S1 C14 105.95(13) . . ?
N1 S1 C14 105.17(12) . . ?
O6 S2 O7 117.24(12) . . ?
O6 S2 N3 109.30(10) . . ?
O7 S2 N3 110.73(11) . . ?
O6 S2 C21 106.73(11) . . ?
O7 S2 C21 105.41(11) . . ?
N3 S2 C21 106.78(11) . . ?
C1 O1 C1A 19.1(3) . . ?
C1 O1 Ti1 146.1(3) . . ?
C1A O1 Ti1 138.3(2) . . ?
C4 O2 Ti1 158.09(19) . . ?
C13 O3 C10 111.1(2) . . ?
C13 O3 Ti1 120.41(16) . . ?
C10 O3 Ti1 112.19(15) . . ?
C7 N1 S1 112.28(16) . . ?
C7 N1 Ti1 118.42(16) . . ?
S1 N1 Ti1 129.25(12) . . ?
C8 N2 C11 111.1(2) . . ?
C8 N2 C9 111.6(2) . . ?
C11 N2 C9 109.36(19) . . ?
C8 N2 Ti1 103.23(14) . . ?
C11 N2 Ti1 106.15(14) . . ?
C9 N2 Ti1 115.10(15) . . ?
C12 N3 S2 114.45(15) . . ?
C12 N3 Ti1 118.28(14) . . ?
S2 N3 Ti1 127.23(11) . . ?
O1 C1 C2 113.6(5) . . ?
O1 C1 C3 103.8(4) . . ?
C2 C1 C3 90.6(4) . . ?
O1 C1 H1 115.3 . . ?
C2 C1 H1 115.3 . . ?
C3 C1 H1 115.3 . . ?
C3A C1A O1 126.1(5) . . ?
C3A C1A C2A 120.4(6) . . ?
O1 C1A C2A 107.9(4) . . ?
C3A C1A H1A 97.9 . . ?
O1 C1A H1A 97.9 . . ?
C2A C1A H1A 97.9 . . ?
C1A C2A H2AA 109.5 . . ?
C1A C2A H2AB 109.5 . . ?
H2AA C2A H2AB 109.5 . . ?
C1A C2A H2AC 109.5 . . ?
H2AA C2A H2AC 109.5 . . ?
H2AB C2A H2AC 109.5 . . ?
C1A C3A H3AA 109.5 . . ?
C1A C3A H3AB 109.5 . . ?
H3AA C3A H3AB 109.5 . . ?
C1A C3A H3AC 109.5 . . ?
H3AA C3A H3AC 109.5 . . ?
H3AB C3A H3AC 109.5 . . ?
O2 C4 C5 109.9(2) . . ?
O2 C4 C6 109.9(2) . . ?
C5 C4 C6 112.3(2) . . ?
O2 C4 H4 108.2 . . ?
C5 C4 H4 108.2 . . ?
C6 C4 H4 108.2 . . ?
C4 C5 H5A 109.5 . . ?
C4 C5 H5B 109.5 . . ?
H5A C5 H5B 109.5 . . ?
C4 C5 H5C 109.5 . . ?
H5A C5 H5C 109.5 . . ?
H5B C5 H5C 109.5 . . ?
C4 C6 H6A 109.5 . . ?
C4 C6 H6B 109.5 . . ?
H6A C6 H6B 109.5 . . ?
C4 C6 H6C 109.5 . . ?
H6A C6 H6C 109.5 . . ?
H6B C6 H6C 109.5 . . ?
N1 C7 C8 108.5(2) . . ?
N1 C7 H7A 110.0 . . ?
C8 C7 H7A 110.0 . . ?
N1 C7 H7B 110.0 . . ?
C8 C7 H7B 110.0 . . ?
H7A C7 H7B 108.4 . . ?
N2 C8 C7 109.1(2) . . ?
N2 C8 H8A 109.9 . . ?
C7 C8 H8A 109.9 . . ?
N2 C8 H8B 109.9 . . ?
C7 C8 H8B 109.9 . . ?
H8A C8 H8B 108.3 . . ?
N2 C9 C10 112.8(2) . . ?
N2 C9 H9A 109.0 . . ?
C10 C9 H9A 109.0 . . ?
N2 C9 H9B 109.0 . . ?
C10 C9 H9B 109.0 . . ?
H9A C9 H9B 107.8 . . ?
O3 C10 C9 106.2(2) . . ?
O3 C10 H10A 110.5 . . ?
C9 C10 H10A 110.5 . . ?
O3 C10 H10B 110.5 . . ?
C9 C10 H10B 110.5 . . ?
H10A C10 H10B 108.7 . . ?
N2 C11 C12 108.8(2) . . ?
N2 C11 H11A 109.9 . . ?
C12 C11 H11A 109.9 . . ?
N2 C11 H11B 109.9 . . ?
C12 C11 H11B 109.9 . . ?
H11A C11 H11B 108.3 . . ?
N3 C12 C11 107.61(19) . . ?
N3 C12 H12A 110.2 . . ?
C11 C12 H12A 110.2 . . ?
N3 C12 H12B 110.2 . . ?
C11 C12 H12B 110.2 . . ?
H12A C12 H12B 108.5 . . ?
O3 C13 H13A 109.5 . . ?
O3 C13 H13B 109.5 . . ?
H13A C13 H13B 109.5 . . ?
O3 C13 H13C 109.5 . . ?
H13A C13 H13C 109.5 . . ?
H13B C13 H13C 109.5 . . ?
C19 C14 C15 120.2(2) . . ?
C19 C14 S1 119.89(19) . . ?
C15 C14 S1 119.9(2) . . ?
C14 C15 C16 119.3(3) . . ?
C14 C15 H15 120.3 . . ?
C16 C15 H15 120.3 . . ?
C17 C16 C15 121.0(2) . . ?
C17 C16 H16 119.5 . . ?
C15 C16 H16 119.5 . . ?
C16 C17 C18 119.1(3) . . ?
C16 C17 C20 120.6(3) . . ?
C18 C17 C20 120.3(3) . . ?
C19 C18 C17 120.5(3) . . ?
C19 C18 H18 119.7 . . ?
C17 C18 H18 119.7 . . ?
C14 C19 C18 119.8(2) . . ?
C14 C19 H19 120.1 . . ?
C18 C19 H19 120.1 . . ?
C17 C20 H20A 109.5 . . ?
C17 C20 H20B 109.5 . . ?
H20A C20 H20B 109.5 . . ?
C17 C20 H20C 109.5 . . ?
H20A C20 H20C 109.5 . . ?
H20B C20 H20C 109.5 . . ?
C22 C21 C26 119.6(2) . . ?
C22 C21 S2 120.47(18) . . ?
C26 C21 S2 119.91(19) . . ?
C23 C22 C21 120.1(2) . . ?
C23 C22 H22 120.0 . . ?
C21 C22 H22 120.0 . . ?
C22 C23 C24 121.1(2) . . ?
C22 C23 H23 119.4 . . ?
C24 C23 H23 119.4 . . ?
C25 C24 C23 117.9(2) . . ?
C25 C24 C27 120.5(2) . . ?
C23 C24 C27 121.6(2) . . ?
C26 C25 C24 121.5(2) . . ?
C26 C25 H25 119.2 . . ?
C24 C25 H25 119.2 . . ?
C25 C26 C21 119.7(2) . . ?
C25 C26 H26 120.2 . . ?
C21 C26 H26 120.2 . . ?
C24 C27 H27A 109.5 . . ?
C24 C27 H27B 109.5 . . ?
H27A C27 H27B 109.5 . . ?
C24 C27 H27C 109.5 . . ?
H27A C27 H27C 109.5 . . ?
H27B C27 H27C 109.5 . . ?

loop_
_geom_bond_atom_site_label_1
_geom_bond_atom_site_label_2
_geom_bond_distance
_geom_bond_site_symmetry_2
_geom_bond_publ_flag
Ti1 O2 1.7534(18) . ?
Ti1 O1 1.7920(18) . ?
Ti1 N3 2.0873(19) . ?
Ti1 N1 2.091(2) . ?
Ti1 N2 2.277(2) . ?
Ti1 O3 2.3271(18) . ?
S1 O4 1.436(2) . ?
S1 O5 1.445(2) . ?
S1 N1 1.601(2) . ?
S1 C14 1.776(3) . ?
S2 O6 1.4337(18) . ?
S2 O7 1.4459(18) . ?
S2 N3 1.5955(19) . ?
S2 C21 1.780(2) . ?
O1 C1 1.415(6) . ?
O1 C1A 1.470(5) . ?
O2 C4 1.438(3) . ?
O3 C13 1.436(3) . ?
O3 C10 1.442(3) . ?
N1 C7 1.485(3) . ?
N2 C8 1.483(3) . ?
N2 C11 1.489(3) . ?
N2 C9 1.495(3) . ?
N3 C12 1.479(3) . ?
C1 C2 1.456(7) . ?
C1 C3 1.683(8) . ?
C1 H1 1.0000 . ?
C2 H2A 0.9800 . ?
C2 H2B 0.9800 . ?
C2 H2C 0.9800 . ?
C3 H3A 0.9800 . ?
C3 H3B 0.9800 . ?
C3 H3C 0.9800 . ?
C1A C3A 1.185(7) . ?
C1A C2A 1.485(7) . ?
C1A H1A 1.0000 . ?
C2A H2AA 0.9800 . ?
C2A H2AB 0.9800 . ?
C2A H2AC 0.9800 . ?
C3A H3AA 0.9800 . ?
C3A H3AB 0.9800 . ?
C3A H3AC 0.9800 . ?
C4 C5 1.503(4) . ?
C4 C6 1.512(4) . ?
C4 H4 1.0000 . ?
C5 H5A 0.9800 . ?
C5 H5B 0.9800 . ?
C5 H5C 0.9800 . ?
C6 H6A 0.9800 . ?
C6 H6B 0.9800 . ?
C6 H6C 0.9800 . ?
C7 C8 1.513(4) . ?
C7 H7A 0.9900 . ?
C7 H7B 0.9900 . ?
C8 H8A 0.9900 . ?
C8 H8B 0.9900 . ?
C9 C10 1.511(4) . ?
C9 H9A 0.9900 . ?
C9 H9B 0.9900 . ?
C10 H10A 0.9900 . ?
C10 H10B 0.9900 . ?
C11 C12 1.512(3) . ?
C11 H11A 0.9900 . ?
C11 H11B 0.9900 . ?
C12 H12A 0.9900 . ?
C12 H12B 0.9900 . ?
C13 H13A 0.9800 . ?
C13 H13B 0.9800 . ?
C13 H13C 0.9800 . ?
C14 C19 1.384(4) . ?
C14 C15 1.391(3) . ?
C15 C16 1.391(4) . ?
C15 H15 0.9500 . ?
C16 C17 1.382(4) . ?
C16 H16 0.9500 . ?
C17 C18 1.393(4) . ?
C17 C20 1.517(4) . ?
C18 C19 1.386(4) . ?
C18 H18 0.9500 . ?
C19 H19 0.9500 . ?
C20 H20A 0.9800 . ?
C20 H20B 0.9800 . ?
C20 H20C 0.9800 . ?
C21 C22 1.386(3) . ?
C21 C26 1.388(3) . ?
C22 C23 1.382(4) . ?
C22 H22 0.9500 . ?
C23 C24 1.394(4) . ?
C23 H23 0.9500 . ?
C24 C25 1.387(4) . ?
C24 C27 1.506(4) . ?
C25 C26 1.383(4) . ?
C25 H25 0.9500 . ?
C26 H26 0.9500 . ?
C27 H27A 0.9800 . ?
C27 H27B 0.9800 . ?
C27 H27C 0.9800 . ?

loop_
_geom_torsion_atom_site_label_1
_geom_torsion_atom_site_label_2
_geom_torsion_atom_site_label_3
_geom_torsion_atom_site_label_4
_geom_torsion
_geom_torsion_site_symmetry_1
_geom_torsion_site_symmetry_2
_geom_torsion_site_symmetry_3
_geom_torsion_site_symmetry_4
_geom_torsion_publ_flag
O2 Ti1 O1 C1 -56.1(5) . . . . ?
N3 Ti1 O1 C1 45.6(5) . . . . ?
N1 Ti1 O1 C1 -162.9(5) . . . . ?
N2 Ti1 O1 C1 122.5(5) . . . . ?
O3 Ti1 O1 C1 122.4(5) . . . . ?
O2 Ti1 O1 C1A -84.9(4) . . . . ?
N3 Ti1 O1 C1A 16.9(4) . . . . ?
N1 Ti1 O1 C1A 168.3(4) . . . . ?
N2 Ti1 O1 C1A 93.7(4) . . . . ?
O3 Ti1 O1 C1A 93.6(5) . . . . ?
O1 Ti1 O2 C4 7.7(5) . . . . ?
N3 Ti1 O2 C4 -87.5(5) . . . . ?
N1 Ti1 O2 C4 105.6(5) . . . . ?
N2 Ti1 O2 C4 -168.3(4) . . . . ?
O3 Ti1 O2 C4 -172.0(5) . . . . ?
O2 Ti1 O3 C13 -15.59(19) . . . . ?
O1 Ti1 O3 C13 165.8(3) . . . . ?
N3 Ti1 O3 C13 -116.63(19) . . . . ?
N1 Ti1 O3 C13 90.07(19) . . . . ?
N2 Ti1 O3 C13 165.8(2) . . . . ?
O2 Ti1 O3 C10 -149.27(16) . . . . ?
O1 Ti1 O3 C10 32.2(4) . . . . ?
N3 Ti1 O3 C10 109.69(16) . . . . ?
N1 Ti1 O3 C10 -43.61(16) . . . . ?
N2 Ti1 O3 C10 32.09(15) . . . . ?
O4 S1 N1 C7 -171.94(18) . . . . ?
O5 S1 N1 C7 -41.5(2) . . . . ?
C14 S1 N1 C7 72.8(2) . . . . ?
O4 S1 N1 Ti1 10.6(2) . . . . ?
O5 S1 N1 Ti1 141.07(16) . . . . ?
C14 S1 N1 Ti1 -104.70(16) . . . . ?
O2 Ti1 N1 C7 -179.90(18) . . . . ?
O1 Ti1 N1 C7 -73.10(19) . . . . ?
N3 Ti1 N1 C7 27.4(3) . . . . ?
N2 Ti1 N1 C7 21.37(18) . . . . ?
O3 Ti1 N1 C7 94.46(18) . . . . ?
O2 Ti1 N1 S1 -2.57(18) . . . . ?
O1 Ti1 N1 S1 104.22(16) . . . . ?
N3 Ti1 N1 S1 -155.26(14) . . . . ?
N2 Ti1 N1 S1 -161.31(18) . . . . ?
O3 Ti1 N1 S1 -88.22(16) . . . . ?
O2 Ti1 N2 C8 -132.1(2) . . . . ?
O1 Ti1 N2 C8 51.85(17) . . . . ?
N3 Ti1 N2 C8 142.80(17) . . . . ?
N1 Ti1 N2 C8 -40.22(16) . . . . ?
O3 Ti1 N2 C8 -128.17(17) . . . . ?
O2 Ti1 N2 C11 111.0(2) . . . . ?
O1 Ti1 N2 C11 -65.15(16) . . . . ?
N3 Ti1 N2 C11 25.80(15) . . . . ?
N1 Ti1 N2 C11 -157.21(17) . . . . ?
O3 Ti1 N2 C11 114.84(16) . . . . ?
O2 Ti1 N2 C9 -10.2(3) . . . . ?
O1 Ti1 N2 C9 173.73(16) . . . . ?
N3 Ti1 N2 C9 -95.32(16) . . . . ?
N1 Ti1 N2 C9 81.67(17) . . . . ?
O3 Ti1 N2 C9 -6.28(15) . . . . ?
O6 S2 N3 C12 -165.69(17) . . . . ?
O7 S2 N3 C12 -35.1(2) . . . . ?
C21 S2 N3 C12 79.21(19) . . . . ?
O6 S2 N3 Ti1 16.74(18) . . . . ?
O7 S2 N3 Ti1 147.38(13) . . . . ?
C21 S2 N3 Ti1 -98.36(15) . . . . ?
O2 Ti1 N3 C12 -158.46(17) . . . . ?
O1 Ti1 N3 C12 95.60(17) . . . . ?
N1 Ti1 N3 C12 -5.2(3) . . . . ?
N2 Ti1 N3 C12 0.74(17) . . . . ?
O3 Ti1 N3 C12 -71.89(17) . . . . ?
O2 Ti1 N3 S2 19.03(16) . . . . ?
O1 Ti1 N3 S2 -86.92(15) . . . . ?
N1 Ti1 N3 S2 172.24(14) . . . . ?
N2 Ti1 N3 S2 178.23(16) . . . . ?
O3 Ti1 N3 S2 105.60(14) . . . . ?
C1A O1 C1 C2 -155.3(13) . . . . ?
Ti1 O1 C1 C2 126.8(4) . . . . ?
C1A O1 C1 C3 -58.5(10) . . . . ?
Ti1 O1 C1 C3 -136.4(4) . . . . ?
C1 O1 C1A C3A 131.7(14) . . . . ?
Ti1 O1 C1A C3A -103.3(7) . . . . ?
C1 O1 C1A C2A -21.6(9) . . . . ?
Ti1 O1 C1A C2A 103.4(5) . . . . ?
Ti1 O2 C4 C5 -174.2(4) . . . . ?
Ti1 O2 C4 C6 -50.2(5) . . . . ?
S1 N1 C7 C8 -175.45(18) . . . . ?
Ti1 N1 C7 C8 2.3(3) . . . . ?
C11 N2 C8 C7 168.0(2) . . . . ?
C9 N2 C8 C7 -69.6(3) . . . . ?
Ti1 N2 C8 C7 54.6(2) . . . . ?
N1 C7 C8 N2 -39.4(3) . . . . ?
C8 N2 C9 C10 98.6(2) . . . . ?
C11 N2 C9 C10 -138.0(2) . . . . ?
Ti1 N2 C9 C10 -18.6(3) . . . . ?
C13 O3 C10 C9 171.2(2) . . . . ?
Ti1 O3 C10 C9 -50.8(2) . . . . ?
N2 C9 C10 O3 44.9(3) . . . . ?
C8 N2 C11 C12 -159.7(2) . . . . ?
C9 N2 C11 C12 76.6(2) . . . . ?
Ti1 N2 C11 C12 -48.1(2) . . . . ?
S2 N3 C12 C11 155.29(17) . . . . ?
Ti1 N3 C12 C11 -26.9(3) . . . . ?
N2 C11 C12 N3 49.6(3) . . . . ?
O4 S1 C14 C19 -68.7(2) . . . . ?
O5 S1 C14 C19 165.3(2) . . . . ?
N1 S1 C14 C19 47.5(2) . . . . ?
O4 S1 C14 C15 110.3(2) . . . . ?
O5 S1 C14 C15 -15.7(3) . . . . ?
N1 S1 C14 C15 -133.5(2) . . . . ?
C19 C14 C15 C16 1.6(4) . . . . ?
S1 C14 C15 C16 -177.4(2) . . . . ?
C14 C15 C16 C17 0.0(4) . . . . ?
C15 C16 C17 C18 -1.6(4) . . . . ?
C15 C16 C17 C20 178.1(3) . . . . ?
C16 C17 C18 C19 1.6(4) . . . . ?
C20 C17 C18 C19 -178.1(3) . . . . ?
C15 C14 C19 C18 -1.5(4) . . . . ?
S1 C14 C19 C18 177.5(2) . . . . ?
C17 C18 C19 C14 -0.1(4) . . . . ?
O6 S2 C21 C22 -25.9(2) . . . . ?
O7 S2 C21 C22 -151.28(19) . . . . ?
N3 S2 C21 C22 90.9(2) . . . . ?
O6 S2 C21 C26 154.1(2) . . . . ?
O7 S2 C21 C26 28.7(2) . . . . ?
N3 S2 C21 C26 -89.1(2) . . . . ?
C26 C21 C22 C23 -1.9(4) . . . . ?
S2 C21 C22 C23 178.11(19) . . . . ?
C21 C22 C23 C24 0.3(4) . . . . ?
C22 C23 C24 C25 1.4(4) . . . . ?
C22 C23 C24 C27 -176.9(3) . . . . ?
C23 C24 C25 C26 -1.7(4) . . . . ?
C27 C24 C25 C26 176.7(3) . . . . ?
C24 C25 C26 C21 0.2(4) . . . . ?
C22 C21 C26 C25 1.6(4) . . . . ?
S2 C21 C26 C25 -178.4(2) . . . . ?
